data_4340527
loop_
_publ_author_name
'Charalampou, D. C.'
'Kourkoumelis, N.'
'Karanestora, S.'
'Hadjiarapoglou, L. P.'
'Dokorou, V.'
'Skoulika, S.'
'Owczarzak, A.'
'Kubicki, M.'
'Hadjikakou, S. K.'

_publ_contact_author
;
Maciej Kubicki   
Faculty of Chemistry 
Adam Mickiewicz University
Grunwaldzka 6              
60-780 Pozna\'n   
Poland             
;
_publ_section_title
;
 Mono- and binuclear copper(i) complexes of thionucleotide analogues and
 their catalytic activity on the synthesis of dihydrofurans.
;
_journal_issue 16
_journal_name_full 'Inorganic chemistry'
_journal_page_first 8322
_journal_page_last 8333
_journal_paper_doi 10.1021/ic500727z
_journal_volume 53
_journal_year 2014
_chemical_formula_moiety 'C77 H65 Cl Cu2 N2 O P4 S'
_chemical_formula_sum 'C77 H65 Cl Cu2 N2 O P4 S'
_chemical_formula_weight 1352.78
_chemical_name_systematic
;
 ?
;
_space_group_crystal_system triclinic
_space_group_IT_number 2
_space_group_name_Hall '-P 1'
_space_group_name_H-M_alt 'P -1'
_symmetry_space_group_name_Hall '-P 1'
_symmetry_space_group_name_H-M 'P -1'
_atom_sites_solution_hydrogens geom
_audit_creation_method SHELXL-2013
_cell_angle_alpha 97.44(2)
_cell_angle_beta 101.59(3)
_cell_angle_gamma 114.01(3)
_cell_formula_units_Z 2
_cell_length_a 13.243(3)
_cell_length_b 13.812(3)
_cell_length_c 21.616(5)
_cell_measurement_reflns_used 9838
_cell_measurement_temperature 295(2)
_cell_measurement_theta_max 73.6147
_cell_measurement_theta_min 3.6022
_cell_volume 3438.1(18)
_computing_cell_refinement
;
CrysAlisPro, Oxford Diffraction Ltd.,
Version 1.171.34.43 (release 21-10-2010 CrysAlis171 .NET)
(compiled Oct 21 2010,17:48:23)
;
_computing_data_collection
;
CrysAlisPro, Oxford Diffraction Ltd.,
Version 1.171.34.43 (release 21-10-2010 CrysAlis171 .NET)
(compiled Oct 21 2010,17:48:23)
;
_computing_data_reduction
;
CrysAlisPro, Oxford Diffraction Ltd.,
Version 1.171.34.43 (release 21-10-2010 CrysAlis171 .NET)
(compiled Oct 21 2010,17:48:23)
;
_computing_molecular_graphics 'Mercury (McRae et al., 2008)'
_computing_publication_material 'SHELXL-2013 (Sheldrick, 2013)'
_computing_structure_refinement 'SHELXL-2013 (Sheldrick, 2013)'
_computing_structure_solution 'SIR92 (Altomare et al., 1993)'
_diffrn_ambient_temperature 295(2)
_diffrn_detector_area_resol_mean 10.5357
_diffrn_measured_fraction_theta_full 0.979
_diffrn_measured_fraction_theta_max 0.979
_diffrn_measurement_device_type 'SuperNova, Single source at offset), Atlas'
_diffrn_measurement_method '\w scans'
_diffrn_radiation_monochromator mirror
_diffrn_radiation_source 'SuperNova (Cu) X-ray Source'
_diffrn_radiation_type CuK\a
_diffrn_radiation_wavelength 1.54178
_diffrn_reflns_av_R_equivalents 0.0402
_diffrn_reflns_av_unetI/netI 0.0444
_diffrn_reflns_Laue_measured_fraction_full 0.979
_diffrn_reflns_Laue_measured_fraction_max 0.979
_diffrn_reflns_limit_h_max 15
_diffrn_reflns_limit_h_min -16
_diffrn_reflns_limit_k_max 16
_diffrn_reflns_limit_k_min -16
_diffrn_reflns_limit_l_max 25
_diffrn_reflns_limit_l_min -26
_diffrn_reflns_number 24166
_diffrn_reflns_point_group_measured_fraction_full 0.979
_diffrn_reflns_point_group_measured_fraction_max 0.979
_diffrn_reflns_theta_full 70.000
_diffrn_reflns_theta_max 69.990
_diffrn_reflns_theta_min 3.605
_exptl_absorpt_coefficient_mu 2.634
_exptl_absorpt_correction_T_max 1.00000
_exptl_absorpt_correction_T_min 0.75683
_exptl_absorpt_correction_type multi-scan
_exptl_absorpt_process_details
;
CrysAlisPro, Oxford Diffraction Ltd.,
Version 1.171.34.43 (release 21-10-2010 CrysAlis171 .NET)
(compiled Oct 21 2010,17:48:23)
Empirical absorption correction using spherical harmonics,
 implemented in SCALE3 ABSPACK scaling algorithm.
;
_exptl_crystal_colour colourless
_exptl_crystal_density_diffrn 1.307
_exptl_crystal_description prism
_exptl_crystal_F_000 1400
_exptl_crystal_size_max 0.2
_exptl_crystal_size_mid 0.1
_exptl_crystal_size_min 0.1
_refine_diff_density_max 0.491
_refine_diff_density_min -0.486
_refine_diff_density_rms 0.058
_refine_ls_extinction_method none
_refine_ls_goodness_of_fit_ref 1.113
_refine_ls_hydrogen_treatment constr
_refine_ls_matrix_type full
_refine_ls_number_parameters 794
_refine_ls_number_reflns 12751
_refine_ls_number_restraints 0
_refine_ls_restrained_S_all 1.113
_refine_ls_R_factor_all 0.0589
_refine_ls_R_factor_gt 0.0439
_refine_ls_shift/su_max 0.002
_refine_ls_shift/su_mean 0.000
_refine_ls_structure_factor_coef Fsqd
_refine_ls_weighting_details 'w=1/[\s^2^(Fo^2^)+(0.0662P)^2^+0.4493P] where P=(Fo^2^+2Fc^2^)/3'
_refine_ls_weighting_scheme calc
_refine_ls_wR_factor_gt 0.1243
_refine_ls_wR_factor_ref 0.1349
_reflns_Friedel_coverage 0.000
_reflns_number_gt 9964
_reflns_number_total 12751
_reflns_threshold_expression 'I > 2\s(I)'
_cod_data_source_file ic500727z_si_003.cif
_cod_data_source_block 1
_cod_depositor_comments 'Adding full bibliography for 4340525--4340530.cif.'
_cod_database_code 4340527
_shelx_space_group_comment
;
The symmetry employed for this shelxl refinement is uniquely defined
by the following loop, which should always be used as a source of
symmetry information in preference to the above space-group names.
They are only intended as comments.
;
_shelxl_version_number 2013-4

loop_
_space_group_symop_operation_xyz
'x, y, z'
'-x, -y, -z'

loop_
_atom_site_label
_atom_site_type_symbol
_atom_site_fract_x
_atom_site_fract_y
_atom_site_fract_z
_atom_site_U_iso_or_equiv
_atom_site_adp_type
_atom_site_occupancy
_atom_site_site_symmetry_order
_atom_site_calc_flag
_atom_site_refinement_flags_posn
_atom_site_refinement_flags_adp
Cl1 Cl 0.73332(6) 0.29853(6) 0.36183(4) 0.05525(17) Uani 1 1 d . .
C1 C 0.9425(2) 0.4092(2) 0.25448(13) 0.0431(6) Uani 1 1 d . .
S1 S 0.95772(6) 0.29674(6) 0.27109(4) 0.05061(17) Uani 1 1 d . .
N2 N 1.01003(18) 0.46895(19) 0.22234(12) 0.0469(5) Uani 1 1 d . .
C3 C 1.0003(3) 0.5588(2) 0.20551(16) 0.0556(7) Uani 1 1 d . .
O3 O 1.0682(2) 0.6156(2) 0.17869(15) 0.0815(7) Uani 1 1 d . .
C4 C 0.9101(3) 0.5815(3) 0.22252(17) 0.0615(8) Uani 1 1 d . .
H4 H 0.8965 0.6376 0.2094 0.074 Uiso 1 1 calc R U
C5 C 0.8460(3) 0.5213(3) 0.25727(16) 0.0554(7) Uani 1 1 d . .
C51 C 0.7524(3) 0.5378(3) 0.2793(2) 0.0767(10) Uani 1 1 d . .
H51A H 0.7472 0.6000 0.2665 0.115 Uiso 1 1 calc R U
H51B H 0.7698 0.5498 0.3258 0.115 Uiso 1 1 calc R U
H51C H 0.6803 0.4741 0.2598 0.115 Uiso 1 1 calc R U
N6 N 0.86453(19) 0.4362(2) 0.27371(12) 0.0492(5) Uani 1 1 d . .
H6 H 0.8254 0.3989 0.2969 0.059 Uiso 1 1 calc R U
Cu1 Cu 0.79993(3) 0.18535(3) 0.30651(2) 0.04392(11) Uani 1 1 d . .
P11 P 0.63972(6) 0.08783(6) 0.21927(3) 0.04415(16) Uani 1 1 d . .
C11A C 0.6482(3) 0.0003(3) 0.15135(15) 0.0547(7) Uani 1 1 d . .
C11B C 0.5669(3) -0.0398(3) 0.09093(16) 0.0669(9) Uani 1 1 d . .
H11B H 0.5065 -0.0208 0.0843 0.080 Uiso 1 1 calc R U
C11C C 0.5736(4) -0.1066(4) 0.0410(2) 0.0882(13) Uani 1 1 d . .
H11C H 0.5183 -0.1321 0.0010 0.106 Uiso 1 1 calc R U
C11D C 0.6610(5) -0.1355(4) 0.0499(3) 0.1073(17) Uani 1 1 d . .
H11D H 0.6649 -0.1817 0.0161 0.129 Uiso 1 1 calc R U
C11E C 0.7437(5) -0.0969(5) 0.1086(3) 0.1132(18) Uani 1 1 d . .
H11E H 0.8041 -0.1160 0.1144 0.136 Uiso 1 1 calc R U
C11F C 0.7368(4) -0.0284(3) 0.1601(2) 0.0789(10) Uani 1 1 d . .
H11F H 0.7923 -0.0027 0.2001 0.095 Uiso 1 1 calc R U
C11G C 0.6004(2) 0.1809(2) 0.17791(13) 0.0493(6) Uani 1 1 d . .
C11H C 0.5020(3) 0.1942(4) 0.1765(2) 0.0795(11) Uani 1 1 d . .
H11H H 0.4476 0.1502 0.1948 0.095 Uiso 1 1 calc R U
C11I C 0.4834(4) 0.2718(4) 0.1482(2) 0.0946(14) Uani 1 1 d . .
H11I H 0.4171 0.2801 0.1480 0.114 Uiso 1 1 calc R U
C11J C 0.5613(4) 0.3362(4) 0.12078(19) 0.0806(11) Uani 1 1 d . .
H11J H 0.5488 0.3890 0.1024 0.097 Uiso 1 1 calc R U
C11K C 0.6594(3) 0.3232(3) 0.12021(17) 0.0702(9) Uani 1 1 d . .
H11K H 0.7121 0.3659 0.1005 0.084 Uiso 1 1 calc R U
C11L C 0.6781(3) 0.2467(3) 0.14902(15) 0.0577(7) Uani 1 1 d . .
H11L H 0.7446 0.2388 0.1491 0.069 Uiso 1 1 calc R U
C11M C 0.5061(2) -0.0006(2) 0.23601(13) 0.0480(6) Uani 1 1 d . .
C11N C 0.4671(3) 0.0451(3) 0.28147(16) 0.0575(7) Uani 1 1 d . .
H11N H 0.5094 0.1183 0.3029 0.069 Uiso 1 1 calc R U
C11O C 0.3654(3) -0.0180(3) 0.29490(19) 0.0696(9) Uani 1 1 d . .
H11O H 0.3389 0.0135 0.3245 0.083 Uiso 1 1 calc R U
C11P C 0.3037(3) -0.1270(3) 0.2646(2) 0.0721(10) Uani 1 1 d . .
H11P H 0.2348 -0.1687 0.2730 0.087 Uiso 1 1 calc R U
C11Q C 0.3440(3) -0.1740(3) 0.22193(19) 0.0698(9) Uani 1 1 d . .
H11Q H 0.3034 -0.2482 0.2026 0.084 Uiso 1 1 calc R U
C11R C 0.4446(3) -0.1118(3) 0.20742(16) 0.0576(7) Uani 1 1 d . .
H11R H 0.4712 -0.1445 0.1784 0.069 Uiso 1 1 calc R U
P12 P 0.87647(5) 0.11935(5) 0.38454(3) 0.04199(15) Uani 1 1 d . .
C12A C 0.9253(2) 0.0197(2) 0.35672(14) 0.0471(6) Uani 1 1 d . .
C12B C 0.9834(3) 0.0388(3) 0.30920(18) 0.0666(8) Uani 1 1 d . .
H12B H 0.9968 0.1012 0.2935 0.080 Uiso 1 1 calc R U
C12D C 1.0024(3) -0.1264(3) 0.3079(2) 0.0788(11) Uani 1 1 d . .
H12D H 1.0283 -0.1750 0.2916 0.095 Uiso 1 1 calc R U
C12E C 0.9453(3) -0.1470(3) 0.3547(2) 0.0715(9) Uani 1 1 d . .
H12E H 0.9324 -0.2095 0.3702 0.086 Uiso 1 1 calc R U
C12F C 0.9072(3) -0.0747(3) 0.37884(16) 0.0568(7) Uani 1 1 d . .
H12F H 0.8685 -0.0893 0.4105 0.068 Uiso 1 1 calc R U
C12G C 1.0062(2) 0.2245(2) 0.44573(14) 0.0509(6) Uani 1 1 d . .
C12H C 1.0973(3) 0.2060(3) 0.47495(16) 0.0620(8) Uani 1 1 d . .
H12H H 1.0940 0.1371 0.4645 0.074 Uiso 1 1 calc R U
C12I C 1.1940(3) 0.2902(4) 0.51992(19) 0.0808(12) Uani 1 1 d . .
H12I H 1.2553 0.2775 0.5394 0.097 Uiso 1 1 calc R U
C12J C 1.1995(4) 0.3916(4) 0.5356(2) 0.0918(14) Uani 1 1 d . .
H12J H 1.2648 0.4478 0.5654 0.110 Uiso 1 1 calc R U
C12K C 1.1091(4) 0.4111(4) 0.5078(2) 0.0972(14) Uani 1 1 d . .
H12K H 1.1123 0.4797 0.5193 0.117 Uiso 1 1 calc R U
C12L C 1.0130(3) 0.3277(3) 0.4625(2) 0.0770(10) Uani 1 1 d . .
H12L H 0.9523 0.3412 0.4431 0.092 Uiso 1 1 calc R U
C12M C 0.7812(2) 0.0531(2) 0.43275(13) 0.0457(6) Uani 1 1 d . .
C12N C 0.8208(3) 0.0445(3) 0.49545(15) 0.0580(7) Uani 1 1 d . .
H12N H 0.8996 0.0746 0.5151 0.070 Uiso 1 1 calc R U
C12O C 0.7439(3) -0.0083(3) 0.52883(18) 0.0713(9) Uani 1 1 d . .
H12O H 0.7712 -0.0146 0.5705 0.086 Uiso 1 1 calc R U
C12P C 0.6273(3) -0.0516(3) 0.50048(19) 0.0738(10) Uani 1 1 d . .
H12P H 0.5758 -0.0869 0.5230 0.089 Uiso 1 1 calc R U
C12Q C 0.5872(3) -0.0428(3) 0.4392(2) 0.0738(10) Uani 1 1 d . .
H12Q H 0.5083 -0.0722 0.4201 0.089 Uiso 1 1 calc R U
C12R C 0.6634(3) 0.0096(3) 0.40546(16) 0.0586(7) Uani 1 1 d . .
H12R H 0.6351 0.0158 0.3639 0.070 Uiso 1 1 calc R U
Cu2 Cu 1.13407(3) 0.42907(3) 0.21130(2) 0.04679(11) Uani 1 1 d . .
P21 P 1.11498(6) 0.33147(6) 0.11488(3) 0.04599(16) Uani 1 1 d . .
C21A C 0.9793(2) 0.2741(2) 0.05024(14) 0.0502(6) Uani 1 1 d . .
C21B C 0.8806(3) 0.2057(3) 0.06384(16) 0.0610(8) Uani 1 1 d . .
H21B H 0.8844 0.1914 0.1049 0.073 Uiso 1 1 calc R U
C12C C 1.0213(4) -0.0341(4) 0.2851(2) 0.0829(11) Uani 1 1 d . .
H12C H 1.0598 -0.0204 0.2533 0.099 Uiso 1 1 calc R U
C21C C 0.7761(3) 0.1585(3) 0.01633(19) 0.0726(10) Uani 1 1 d . .
H21C H 0.7098 0.1125 0.0257 0.087 Uiso 1 1 calc R U
C21D C 0.7696(3) 0.1790(3) -0.04424(18) 0.0696(9) Uani 1 1 d . .
H21D H 0.6992 0.1464 -0.0761 0.084 Uiso 1 1 calc R U
C21E C 0.8664(3) 0.2475(3) -0.05799(17) 0.0711(9) Uani 1 1 d . .
H21E H 0.8617 0.2619 -0.0990 0.085 Uiso 1 1 calc R U
C21F C 0.9718(3) 0.2955(3) -0.01095(16) 0.0629(8) Uani 1 1 d . .
H21F H 1.0375 0.3422 -0.0205 0.075 Uiso 1 1 calc R U
C21G C 1.1426(2) 0.2126(2) 0.11998(14) 0.0490(6) Uani 1 1 d . .
C21H C 1.1882(3) 0.2035(3) 0.18069(15) 0.0578(7) Uani 1 1 d . .
H21H H 1.2026 0.2564 0.2170 0.069 Uiso 1 1 calc R U
C21I C 1.2130(3) 0.1174(3) 0.18887(19) 0.0704(9) Uani 1 1 d . .
H21I H 1.2455 0.1135 0.2303 0.084 Uiso 1 1 calc R U
C21J C 1.1899(3) 0.0381(3) 0.1363(2) 0.0796(11) Uani 1 1 d . .
H21J H 1.2051 -0.0207 0.1419 0.096 Uiso 1 1 calc R U
C21K C 1.1436(4) 0.0449(3) 0.0743(2) 0.0822(11) Uani 1 1 d . .
H21K H 1.1290 -0.0086 0.0383 0.099 Uiso 1 1 calc R U
C21L C 1.1193(3) 0.1315(3) 0.06648(17) 0.0683(9) Uani 1 1 d . .
H21L H 1.0871 0.1355 0.0251 0.082 Uiso 1 1 calc R U
C21M C 1.2171(2) 0.4166(3) 0.07652(14) 0.0521(7) Uani 1 1 d . .
C21N C 1.2264(3) 0.5205(3) 0.0778(2) 0.0745(10) Uani 1 1 d . .
H21N H 1.1796 0.5426 0.0966 0.089 Uiso 1 1 calc R U
C21O C 1.3043(4) 0.5917(4) 0.0515(3) 0.0952(14) Uani 1 1 d . .
H21O H 1.3099 0.6613 0.0528 0.114 Uiso 1 1 calc R U
C21P C 1.3729(4) 0.5600(4) 0.0237(2) 0.0957(15) Uani 1 1 d . .
H21P H 1.4269 0.6085 0.0071 0.115 Uiso 1 1 calc R U
C21Q C 1.3623(4) 0.4562(4) 0.0204(3) 0.0959(14) Uani 1 1 d . .
H21Q H 1.4069 0.4337 -0.0003 0.115 Uiso 1 1 calc R U
C21R C 1.2855(3) 0.3842(3) 0.0476(2) 0.0737(10) Uani 1 1 d . .
H21R H 1.2804 0.3148 0.0463 0.088 Uiso 1 1 calc R U
P22 P 1.29694(6) 0.51019(6) 0.29492(3) 0.04665(16) Uani 1 1 d . .
C22A C 1.4261(2) 0.6029(3) 0.27649(16) 0.0551(7) Uani 1 1 d . .
C22B C 1.4437(3) 0.5756(4) 0.21784(19) 0.0892(14) Uani 1 1 d . .
H22B H 1.3885 0.5123 0.1877 0.107 Uiso 1 1 calc R U
C22C C 1.5428(4) 0.6411(5) 0.2026(2) 0.1037(17) Uani 1 1 d . .
H22C H 1.5540 0.6208 0.1628 0.124 Uiso 1 1 calc R U
C22D C 1.6232(3) 0.7345(4) 0.2458(3) 0.0966(16) Uani 1 1 d . .
H22D H 1.6891 0.7791 0.2356 0.116 Uiso 1 1 calc R U
C22E C 1.6062(4) 0.7618(4) 0.3034(4) 0.115(2) Uani 1 1 d . .
H22E H 1.6618 0.8251 0.3334 0.138 Uiso 1 1 calc R U
C22F C 1.5078(3) 0.6979(3) 0.3192(3) 0.0926(14) Uani 1 1 d . .
H22F H 1.4971 0.7195 0.3590 0.111 Uiso 1 1 calc R U
C22G C 1.3434(2) 0.4163(2) 0.32962(14) 0.0511(6) Uani 1 1 d . .
C22H C 1.4482(3) 0.4162(3) 0.3290(2) 0.0702(9) Uani 1 1 d . .
H22H H 1.4989 0.4676 0.3122 0.084 Uiso 1 1 calc R U
C22I C 1.4775(3) 0.3407(4) 0.3532(2) 0.0853(12) Uani 1 1 d . .
H22I H 1.5482 0.3421 0.3530 0.102 Uiso 1 1 calc R U
C22J C 1.4034(3) 0.2640(3) 0.3774(2) 0.0780(10) Uani 1 1 d . .
H22J H 1.4234 0.2130 0.3934 0.094 Uiso 1 1 calc R U
C22K C 1.2989(3) 0.2624(3) 0.3781(2) 0.0740(10) Uani 1 1 d . .
H22K H 1.2486 0.2105 0.3949 0.089 Uiso 1 1 calc R U
C22L C 1.2689(3) 0.3376(3) 0.35400(17) 0.0625(8) Uani 1 1 d . .
H22L H 1.1978 0.3354 0.3541 0.075 Uiso 1 1 calc R U
C22M C 1.2873(3) 0.5927(3) 0.36437(15) 0.0536(7) Uani 1 1 d . .
C22N C 1.3360(4) 0.5979(3) 0.42842(17) 0.0758(10) Uani 1 1 d . .
H22N H 1.3757 0.5572 0.4381 0.091 Uiso 1 1 calc R U
C22O C 1.3250(4) 0.6647(4) 0.47850(17) 0.0838(12) Uani 1 1 d . .
H22O H 1.3585 0.6686 0.5215 0.101 Uiso 1 1 calc R U
C22P C 1.2664(4) 0.7237(4) 0.4653(2) 0.0845(11) Uani 1 1 d . .
H22P H 1.2585 0.7666 0.4991 0.101 Uiso 1 1 calc R U
C22Q C 1.2188(4) 0.7200(4) 0.4021(2) 0.0900(13) Uani 1 1 d . .
H22Q H 1.1800 0.7617 0.3928 0.108 Uiso 1 1 calc R U
C22R C 1.2286(3) 0.6539(3) 0.35190(18) 0.0695(9) Uani 1 1 d . .
H22R H 1.1949 0.6508 0.3091 0.083 Uiso 1 1 calc R U

loop_
_atom_site_aniso_label
_atom_site_aniso_U_11
_atom_site_aniso_U_22
_atom_site_aniso_U_33
_atom_site_aniso_U_23
_atom_site_aniso_U_13
_atom_site_aniso_U_12
Cl1 0.0548(4) 0.0655(4) 0.0573(4) 0.0152(3) 0.0256(3) 0.0334(3)
C1 0.0345(12) 0.0454(14) 0.0471(14) 0.0103(11) 0.0098(11) 0.0165(11)
S1 0.0435(3) 0.0540(4) 0.0693(4) 0.0258(3) 0.0245(3) 0.0287(3)
N2 0.0404(11) 0.0489(13) 0.0539(13) 0.0163(10) 0.0155(10) 0.0198(10)
C3 0.0541(16) 0.0496(16) 0.0628(18) 0.0209(14) 0.0182(14) 0.0198(13)
O3 0.0758(15) 0.0774(17) 0.105(2) 0.0507(15) 0.0430(15) 0.0301(13)
C4 0.0629(18) 0.0533(17) 0.077(2) 0.0226(16) 0.0182(16) 0.0326(15)
C5 0.0498(15) 0.0554(17) 0.0652(18) 0.0126(14) 0.0133(14) 0.0292(13)
C51 0.075(2) 0.080(2) 0.098(3) 0.018(2) 0.029(2) 0.055(2)
N6 0.0454(12) 0.0530(13) 0.0585(14) 0.0171(11) 0.0220(11) 0.0263(11)
Cu1 0.0397(2) 0.0483(2) 0.0457(2) 0.01528(17) 0.01066(16) 0.02090(17)
P11 0.0374(3) 0.0506(4) 0.0427(3) 0.0118(3) 0.0098(3) 0.0184(3)
C11A 0.0499(15) 0.0519(16) 0.0594(17) 0.0141(14) 0.0217(14) 0.0168(13)
C11B 0.066(2) 0.066(2) 0.0541(18) 0.0055(16) 0.0162(16) 0.0177(16)
C11C 0.106(3) 0.077(3) 0.065(2) 0.002(2) 0.033(2) 0.025(2)
C11D 0.140(5) 0.089(3) 0.090(3) -0.002(3) 0.055(3) 0.045(3)
C11E 0.126(4) 0.117(4) 0.140(5) 0.024(4) 0.065(4) 0.085(4)
C11F 0.083(2) 0.085(3) 0.082(3) 0.013(2) 0.028(2) 0.050(2)
C11G 0.0424(14) 0.0591(17) 0.0421(13) 0.0129(12) 0.0065(11) 0.0209(12)
C11H 0.073(2) 0.111(3) 0.091(3) 0.056(2) 0.040(2) 0.059(2)
C11I 0.097(3) 0.141(4) 0.102(3) 0.069(3) 0.046(3) 0.087(3)
C11J 0.104(3) 0.091(3) 0.066(2) 0.033(2) 0.019(2) 0.059(2)
C11K 0.072(2) 0.071(2) 0.0569(18) 0.0265(17) 0.0120(16) 0.0222(18)
C11L 0.0510(16) 0.068(2) 0.0499(16) 0.0182(14) 0.0118(13) 0.0228(14)
C11M 0.0384(13) 0.0555(16) 0.0456(14) 0.0159(12) 0.0065(11) 0.0179(12)
C11N 0.0488(15) 0.0619(18) 0.0626(18) 0.0152(15) 0.0196(14) 0.0234(14)
C11O 0.0588(18) 0.085(3) 0.078(2) 0.030(2) 0.0340(17) 0.0348(18)
C11P 0.0468(16) 0.081(2) 0.088(2) 0.040(2) 0.0246(17) 0.0191(17)
C11Q 0.0535(17) 0.061(2) 0.079(2) 0.0270(18) 0.0110(17) 0.0110(15)
C11R 0.0522(16) 0.0618(18) 0.0554(16) 0.0196(14) 0.0132(14) 0.0213(14)
P12 0.0383(3) 0.0446(3) 0.0436(3) 0.0142(3) 0.0087(3) 0.0192(3)
C12A 0.0387(13) 0.0514(15) 0.0488(14) 0.0094(12) 0.0069(11) 0.0211(12)
C12B 0.0672(19) 0.069(2) 0.079(2) 0.0255(18) 0.0341(18) 0.0367(17)
C12D 0.067(2) 0.068(2) 0.101(3) -0.002(2) 0.017(2) 0.0385(18)
C12E 0.067(2) 0.059(2) 0.090(3) 0.0153(18) 0.0141(19) 0.0348(17)
C12F 0.0539(16) 0.0551(17) 0.0633(18) 0.0148(14) 0.0123(14) 0.0276(14)
C12G 0.0414(14) 0.0563(17) 0.0478(15) 0.0145(13) 0.0094(12) 0.0157(12)
C12H 0.0472(16) 0.068(2) 0.0597(18) 0.0193(16) 0.0045(14) 0.0187(14)
C12I 0.0505(18) 0.098(3) 0.068(2) 0.024(2) 0.0010(17) 0.0144(19)
C12J 0.066(2) 0.089(3) 0.066(2) 0.004(2) 0.0004(19) -0.004(2)
C12K 0.090(3) 0.065(2) 0.095(3) -0.013(2) -0.004(3) 0.018(2)
C12L 0.071(2) 0.061(2) 0.082(2) 0.0020(18) 0.0024(19) 0.0263(18)
C12M 0.0445(14) 0.0465(14) 0.0484(14) 0.0149(12) 0.0132(12) 0.0214(12)
C12N 0.0569(17) 0.069(2) 0.0536(16) 0.0237(15) 0.0159(14) 0.0299(15)
C12O 0.083(2) 0.087(3) 0.0605(19) 0.0375(19) 0.0305(18) 0.043(2)
C12P 0.071(2) 0.080(2) 0.081(2) 0.036(2) 0.039(2) 0.0308(19)
C12Q 0.0502(17) 0.085(3) 0.084(2) 0.029(2) 0.0253(17) 0.0225(17)
C12R 0.0502(16) 0.0638(19) 0.0565(17) 0.0178(15) 0.0137(14) 0.0199(14)
Cu2 0.0405(2) 0.0537(2) 0.0472(2) 0.00958(18) 0.01254(17) 0.02252(18)
P21 0.0412(3) 0.0535(4) 0.0437(3) 0.0096(3) 0.0126(3) 0.0218(3)
C21A 0.0422(14) 0.0584(17) 0.0502(15) 0.0101(13) 0.0127(12) 0.0236(13)
C21B 0.0472(16) 0.075(2) 0.0570(17) 0.0188(16) 0.0161(14) 0.0218(15)
C12C 0.080(2) 0.094(3) 0.094(3) 0.020(2) 0.045(2) 0.047(2)
C21C 0.0458(17) 0.082(2) 0.080(2) 0.020(2) 0.0167(16) 0.0189(16)
C21D 0.0499(17) 0.077(2) 0.070(2) 0.0107(18) -0.0006(16) 0.0265(16)
C21E 0.063(2) 0.087(3) 0.0568(18) 0.0232(18) 0.0042(16) 0.0317(19)
C21F 0.0531(17) 0.073(2) 0.0580(18) 0.0226(16) 0.0140(14) 0.0229(15)
C21G 0.0449(14) 0.0521(16) 0.0520(15) 0.0093(13) 0.0145(12) 0.0239(12)
C21H 0.0628(18) 0.0586(18) 0.0520(16) 0.0113(14) 0.0151(14) 0.0281(15)
C21I 0.077(2) 0.069(2) 0.070(2) 0.0217(18) 0.0155(18) 0.0375(19)
C21J 0.073(2) 0.068(2) 0.102(3) 0.023(2) 0.016(2) 0.0383(19)
C21K 0.081(2) 0.071(2) 0.086(3) -0.005(2) 0.008(2) 0.040(2)
C21L 0.070(2) 0.068(2) 0.0597(19) -0.0004(16) 0.0050(16) 0.0349(18)
C21M 0.0411(14) 0.0637(18) 0.0528(15) 0.0188(14) 0.0132(12) 0.0230(13)
C21N 0.070(2) 0.072(2) 0.100(3) 0.035(2) 0.040(2) 0.0370(18)
C21O 0.088(3) 0.096(3) 0.134(4) 0.069(3) 0.054(3) 0.049(2)
C21P 0.081(3) 0.123(4) 0.116(4) 0.075(3) 0.054(3) 0.051(3)
C21Q 0.091(3) 0.120(4) 0.122(4) 0.062(3) 0.071(3) 0.062(3)
C21R 0.072(2) 0.084(3) 0.089(3) 0.035(2) 0.044(2) 0.0438(19)
P22 0.0396(3) 0.0517(4) 0.0464(4) 0.0076(3) 0.0084(3) 0.0210(3)
C22A 0.0448(15) 0.0578(17) 0.0616(18) 0.0170(14) 0.0094(13) 0.0235(13)
C22B 0.0523(19) 0.121(4) 0.061(2) 0.012(2) 0.0128(17) 0.011(2)
C22C 0.062(2) 0.163(5) 0.083(3) 0.048(3) 0.031(2) 0.038(3)
C22D 0.056(2) 0.087(3) 0.161(5) 0.065(3) 0.041(3) 0.031(2)
C22E 0.062(2) 0.064(3) 0.186(6) -0.009(3) 0.039(3) 0.004(2)
C22F 0.060(2) 0.070(2) 0.118(4) -0.012(2) 0.028(2) 0.0086(18)
C22G 0.0426(14) 0.0557(16) 0.0510(15) 0.0079(13) 0.0092(12) 0.0213(13)
C22H 0.0521(17) 0.072(2) 0.100(3) 0.032(2) 0.0284(18) 0.0343(16)
C22I 0.065(2) 0.097(3) 0.121(3) 0.042(3) 0.032(2) 0.054(2)
C22J 0.077(2) 0.075(2) 0.093(3) 0.031(2) 0.016(2) 0.045(2)
C22K 0.074(2) 0.075(2) 0.082(2) 0.035(2) 0.0265(19) 0.0356(19)
C22L 0.0514(17) 0.070(2) 0.070(2) 0.0223(17) 0.0214(15) 0.0275(15)
C22M 0.0493(15) 0.0559(17) 0.0531(16) 0.0109(13) 0.0119(13) 0.0228(13)
C22N 0.092(3) 0.089(3) 0.0531(18) 0.0118(18) 0.0078(18) 0.054(2)
C22O 0.111(3) 0.090(3) 0.0427(17) 0.0015(18) 0.0146(19) 0.044(3)
C22P 0.104(3) 0.083(3) 0.069(2) 0.000(2) 0.030(2) 0.047(2)
C22Q 0.114(3) 0.088(3) 0.082(3) -0.004(2) 0.015(2) 0.071(3)
C22R 0.079(2) 0.075(2) 0.0590(19) 0.0068(17) 0.0073(17) 0.0464(19)

loop_
_atom_type_symbol
_atom_type_description
_atom_type_scat_dispersion_real
_atom_type_scat_dispersion_imag
_atom_type_scat_source
C C 0.0181 0.0091 'International Tables Vol C Tables 4.2.6.8 and 6.1.1.4'
H H 0.0000 0.0000 'International Tables Vol C Tables 4.2.6.8 and 6.1.1.4'
N N 0.0311 0.0180 'International Tables Vol C Tables 4.2.6.8 and 6.1.1.4'
O O 0.0492 0.0322 'International Tables Vol C Tables 4.2.6.8 and 6.1.1.4'
S S 0.3331 0.5567 'International Tables Vol C Tables 4.2.6.8 and 6.1.1.4'
Cu Cu -1.9646 0.5888 'International Tables Vol C Tables 4.2.6.8 and 6.1.1.4'
P P 0.2955 0.4335 'International Tables Vol C Tables 4.2.6.8 and 6.1.1.4'
Cl Cl 0.3639 0.7018 'International Tables Vol C Tables 4.2.6.8 and 6.1.1.4'

loop_
_geom_angle_atom_site_label_1
_geom_angle_atom_site_label_2
_geom_angle_atom_site_label_3
_geom_angle
N2 C1 N6 121.0(2)
N2 C1 S1 117.9(2)
N6 C1 S1 121.0(2)
C1 S1 Cu1 109.96(9)
C1 N2 C3 121.2(2)
C1 N2 Cu2 114.21(18)
C3 N2 Cu2 124.19(19)
O3 C3 N2 119.4(3)
O3 C3 C4 123.8(3)
N2 C3 C4 116.8(3)
C5 C4 C3 120.2(3)
C4 C5 N6 118.7(3)
C4 C5 C51 125.6(3)
N6 C5 C51 115.7(3)
C1 N6 C5 121.8(2)
P12 Cu1 P11 127.23(4)
P12 Cu1 S1 105.17(4)
P11 Cu1 S1 110.14(4)
P12 Cu1 Cl1 105.14(3)
P11 Cu1 Cl1 98.98(4)
S1 Cu1 Cl1 109.02(4)
C11A P11 C11M 103.33(14)
C11A P11 C11G 101.03(14)
C11M P11 C11G 103.48(13)
C11A P11 Cu1 119.08(10)
C11M P11 Cu1 117.42(10)
C11G P11 Cu1 110.27(10)
C11F C11A C11B 118.3(3)
C11F C11A P11 119.2(3)
C11B C11A P11 122.5(3)
C11C C11B C11A 121.7(4)
C11D C11C C11B 120.0(4)
C11C C11D C11E 120.3(4)
C11D C11E C11F 119.8(5)
C11A C11F C11E 120.0(4)
C11H C11G C11L 117.7(3)
C11H C11G P11 124.8(2)
C11L C11G P11 117.4(2)
C11I C11H C11G 120.8(4)
C11J C11I C11H 120.5(4)
C11I C11J C11K 120.0(3)
C11L C11K C11J 119.3(3)
C11K C11L C11G 121.6(3)
C11R C11M C11N 118.6(3)
C11R C11M P11 123.1(2)
C11N C11M P11 118.2(2)
C11O C11N C11M 120.4(3)
C11P C11O C11N 120.2(3)
C11Q C11P C11O 120.0(3)
C11P C11Q C11R 120.5(3)
C11Q C11R C11M 120.3(3)
C12A P12 C12M 104.21(13)
C12A P12 C12G 102.38(14)
C12M P12 C12G 103.71(13)
C12A P12 Cu1 116.24(9)
C12M P12 Cu1 115.05(9)
C12G P12 Cu1 113.64(10)
C12F C12A C12B 117.7(3)
C12F C12A P12 124.8(2)
C12B C12A P12 117.5(2)
C12C C12B C12A 120.7(3)
C12C C12D C12E 119.9(4)
C12D C12E C12F 119.9(4)
C12E C12F C12A 121.4(3)
C12H C12G C12L 118.8(3)
C12H C12G P12 123.2(3)
C12L C12G P12 118.0(2)
C12G C12H C12I 120.1(4)
C12J C12I C12H 120.3(4)
C12I C12J C12K 120.4(4)
C12J C12K C12L 119.6(4)
C12G C12L C12K 120.9(4)
C12R C12M C12N 118.2(3)
C12R C12M P12 118.3(2)
C12N C12M P12 123.5(2)
C12O C12N C12M 120.5(3)
C12P C12O C12N 120.2(3)
C12Q C12P C12O 119.9(3)
C12P C12Q C12R 120.3(3)
C12Q C12R C12M 120.9(3)
N2 Cu2 P21 119.10(8)
N2 Cu2 P22 115.10(8)
P21 Cu2 P22 125.11(4)
C21M P21 C21A 102.12(14)
C21M P21 C21G 106.76(14)
C21A P21 C21G 102.63(14)
C21M P21 Cu2 109.53(11)
C21A P21 Cu2 120.62(10)
C21G P21 Cu2 113.83(10)
C21B C21A C21F 119.2(3)
C21B C21A P21 117.6(2)
C21F C21A P21 123.2(2)
C21A C21B C21C 120.0(3)
C12D C12C C12B 120.4(4)
C21D C21C C21B 120.4(3)
C21E C21D C21C 120.0(3)
C21D C21E C21F 120.2(3)
C21A C21F C21E 120.1(3)
C21H C21G C21L 118.5(3)
C21H C21G P21 117.6(2)
C21L C21G P21 123.9(2)
C21G C21H C21I 121.3(3)
C21J C21I C21H 119.9(3)
C21I C21J C21K 120.1(4)
C21L C21K C21J 119.6(4)
C21K C21L C21G 120.5(3)
C21R C21M C21N 119.1(3)
C21R C21M P21 123.9(3)
C21N C21M P21 117.0(2)
C21O C21N C21M 120.8(4)
C21P C21O C21N 120.0(4)
C21O C21P C21Q 119.8(4)
C21P C21Q C21R 120.8(4)
C21M C21R C21Q 119.5(4)
C22M P22 C22G 104.04(14)
C22M P22 C22A 103.85(15)
C22G P22 C22A 102.55(13)
C22M P22 Cu2 114.12(10)
C22G P22 Cu2 114.80(10)
C22A P22 Cu2 115.93(11)
C22B C22A C22F 118.0(4)
C22B C22A P22 118.8(3)
C22F C22A P22 123.1(3)
C22A C22B C22C 121.0(4)
C22D C22C C22B 120.1(5)
C22E C22D C22C 119.1(4)
C22D C22E C22F 121.6(5)
C22A C22F C22E 120.2(5)
C22L C22G C22H 118.2(3)
C22L C22G P22 119.1(2)
C22H C22G P22 122.6(2)
C22I C22H C22G 120.6(3)
C22J C22I C22H 120.4(3)
C22I C22J C22K 119.8(3)
C22J C22K C22L 120.1(3)
C22K C22L C22G 120.8(3)
C22R C22M C22N 118.5(3)
C22R C22M P22 117.6(2)
C22N C22M P22 123.9(3)
C22M C22N C22O 119.7(4)
C22P C22O C22N 121.0(4)
C22O C22P C22Q 119.9(4)
C22P C22Q C22R 119.8(4)
C22M C22R C22Q 121.2(3)

loop_
_geom_bond_atom_site_label_1
_geom_bond_atom_site_label_2
_geom_bond_distance
Cl1 Cu1 2.3902(10)
C1 N2 1.327(3)
C1 N6 1.350(3)
C1 S1 1.718(3)
S1 Cu1 2.3773(11)
N2 C3 1.385(4)
N2 Cu2 1.980(2)
C3 O3 1.230(4)
C3 C4 1.453(5)
C4 C5 1.349(5)
C5 N6 1.370(4)
C5 C51 1.502(4)
Cu1 P12 2.2730(9)
Cu1 P11 2.2980(14)
P11 C11A 1.829(3)
P11 C11M 1.835(3)
P11 C11G 1.839(3)
C11A C11F 1.371(5)
C11A C11B 1.391(5)
C11B C11C 1.367(5)
C11C C11D 1.358(7)
C11D C11E 1.373(8)
C11E C11F 1.408(6)
C11G C11H 1.383(4)
C11G C11L 1.385(4)
C11H C11I 1.381(5)
C11I C11J 1.358(6)
C11J C11K 1.383(6)
C11K C11L 1.375(5)
C11M C11R 1.392(4)
C11M C11N 1.393(4)
C11N C11O 1.387(4)
C11O C11P 1.375(6)
C11P C11Q 1.370(6)
C11Q C11R 1.385(5)
P12 C12A 1.828(3)
P12 C12M 1.830(3)
P12 C12G 1.836(3)
C12A C12F 1.392(4)
C12A C12B 1.392(4)
C12B C12C 1.384(5)
C12D C12C 1.373(6)
C12D C12E 1.373(6)
C12E C12F 1.381(5)
C12G C12H 1.381(4)
C12G C12L 1.385(5)
C12H C12I 1.390(5)
C12I C12J 1.366(7)
C12J C12K 1.370(7)
C12K C12L 1.386(5)
C12M C12R 1.386(4)
C12M C12N 1.390(4)
C12N C12O 1.385(5)
C12O C12P 1.376(5)
C12P C12Q 1.364(5)
C12Q C12R 1.384(5)
Cu2 P21 2.2378(10)
Cu2 P22 2.2621(14)
P21 C21M 1.819(3)
P21 C21A 1.831(3)
P21 C21G 1.833(3)
C21A C21B 1.381(4)
C21A C21F 1.386(4)
C21B C21C 1.385(5)
C21C C21D 1.369(5)
C21D C21E 1.366(5)
C21E C21F 1.387(5)
C21G C21H 1.374(4)
C21G C21L 1.388(5)
C21H C21I 1.380(5)
C21I C21J 1.359(6)
C21J C21K 1.389(6)
C21K C21L 1.381(5)
C21M C21R 1.376(5)
C21M C21N 1.386(5)
C21N C21O 1.382(5)
C21O C21P 1.361(6)
C21P C21Q 1.373(7)
C21Q C21R 1.393(5)
P22 C22M 1.823(3)
P22 C22G 1.827(3)
P22 C22A 1.829(3)
C22A C22B 1.368(5)
C22A C22F 1.369(5)
C22B C22C 1.391(6)
C22C C22D 1.356(7)
C22D C22E 1.343(8)
C22E C22F 1.384(6)
C22G C22L 1.384(4)
C22G C22H 1.391(4)
C22H C22I 1.378(5)
C22I C22J 1.365(6)
C22J C22K 1.378(5)
C22K C22L 1.379(5)
C22M C22R 1.379(5)
C22M C22N 1.384(5)
C22N C22O 1.398(5)
C22O C22P 1.355(6)
C22P C22Q 1.371(6)
C22Q C22R 1.387(5)
